data_4313098
loop_
_publ_author_name
'Udo Beckmann'
'Eckhard Bill'
'Thomas Weyherm\"uller'
'Karl Wieghardt'

_publ_section_title
;
 Dinuclear Cyano Complexes of Cobalt(III) and Iron(III) Containing
 Noninnocent 1,2,4,5-Tetrakis(2-pyridinecarboxamido)benzene Bridging
 Ligands
;
_journal_name_full 'Inorganic Chemistry'
_journal_page_first 1045
_journal_page_last 1056
_journal_paper_doi 10.1021/ic020518z
_journal_volume 42
_journal_year 2003
_chemical_formula_structural
;
   '2 [C16 H36 N]+, [C46 H50 Co2 N12 O4]2-, 2.8 MeOH, 1.2 H2O'
;
_chemical_formula_sum 'C84.8 H135.6 Co2 N14 O8'
_chemical_formula_weight 1597.13
_chemical_name_systematic
;
   ?
;
_space_group_IT_number 14
_symmetry_cell_setting monoclinic
_symmetry_space_group_name_Hall '-P 2ybc'
_symmetry_space_group_name_H-M 'P 1 21/c 1'
_atom_sites_solution_hydrogens geom
_atom_sites_solution_primary direct
_atom_sites_solution_secondary difmap
_audit_creation_method SHELXL
_cell_angle_alpha 90.00
_cell_angle_beta 95.76(2)
_cell_angle_gamma 90.00
_cell_formula_units_Z 2
_cell_length_a 13.9684(12)
_cell_length_b 27.061(2)
_cell_length_c 12.8132(12)
_cell_measurement_reflns_used 4444
_cell_measurement_temperature 100(2)
_cell_volume 4818.9(7)
_computing_cell_refinement 'Siemens SAINT'
_computing_data_collection 'Siemens SAINT'
_computing_data_reduction 'Siemens SAINT'
_computing_structure_refinement 'SHELXL-93 (Sheldrick, 1993)'
_computing_structure_solution 'SHELXS-86 (Sheldrick, 1990)'
_diffrn_ambient_temperature 100(2)
_diffrn_measurement_device 'Siemens SMART CCD-Detector'
_diffrn_measurement_method '\w, 0.3 deg./frame'
_diffrn_radiation_monochromator graphite
_diffrn_radiation_source 'fine-focus sealed tube'
_diffrn_radiation_type MoK\a
_diffrn_radiation_wavelength 0.71073
_diffrn_reflns_av_R_equivalents 0.0731
_diffrn_reflns_av_sigmaI/netI 0.0726
_diffrn_reflns_limit_h_max 15
_diffrn_reflns_limit_h_min -21
_diffrn_reflns_limit_k_max 41
_diffrn_reflns_limit_k_min -40
_diffrn_reflns_limit_l_max 19
_diffrn_reflns_limit_l_min -14
_diffrn_reflns_number 41869
_diffrn_reflns_theta_max 27.50
_diffrn_reflns_theta_min 1.65
_exptl_absorpt_coefficient_mu 0.399
_exptl_absorpt_correction_T_max 0.875
_exptl_absorpt_correction_T_min 0.675
_exptl_absorpt_correction_type 'SADABS, G.M. Sheldrick, 1994'
_exptl_crystal_colour 'dark red'
_exptl_crystal_density_diffrn 1.101
_exptl_crystal_description 'transparent block'
_exptl_crystal_F_000 1721
_exptl_crystal_size_max 0.24
_exptl_crystal_size_mid 0.22
_exptl_crystal_size_min 0.14
_refine_diff_density_max 1.050
_refine_diff_density_min -0.357
_refine_diff_density_rms 0.102
_refine_ls_extinction_method none
_refine_ls_goodness_of_fit_all 1.033
_refine_ls_goodness_of_fit_obs 1.122
_refine_ls_matrix_type full
_refine_ls_number_parameters 503
_refine_ls_number_reflns 10874
_refine_ls_number_restraints 1
_refine_ls_restrained_S_all 1.102
_refine_ls_restrained_S_obs 1.122
_refine_ls_R_factor_all 0.1100
_refine_ls_R_factor_obs 0.0664
_refine_ls_shift/esd_max 0.004
_refine_ls_shift/esd_mean 0.000
_refine_ls_structure_factor_coef Fsqd
_refine_ls_weighting_details 'w=1/[\s^2^(Fo^2^)+(0.1094P)^2^+4.8137P] where P=(Fo^2^+2Fc^2^)/3'
_refine_ls_weighting_scheme calc
_refine_ls_wR_factor_all 0.2131
_refine_ls_wR_factor_obs 0.1773
_reflns_number_observed 7362
_reflns_number_total 10931
_reflns_observed_criterion >2sigma(I)
_cod_data_source_file ic020518z_1.cif
_cod_data_source_block 2
_cod_depositor_comments
;
The following automatic conversions were performed:

'_symmetry_cell_setting' value 'Monoclinic' changed to 'monoclinic'
according to the built-in table from CIF Core dictionary named
'cif_core.dic' version 2.4.1 from 2010-06-29.

Automatic conversion script
Id: cif_fix_values 1646 2011-03-28 12:23:43Z adriana 

The following automatic conversions were performed:

'_refine_ls_weighting_scheme' value 'calc
w=1/[\s^2^(Fo^2^)+(0.1094P)^2^+4.8137P] where P=(Fo^2^+2Fc^2^)/3' was
changed to 'calc'. New tag '_refine_ls_weighting_details' was
created. The value of the new tag was set to
'w=1/[\s^2^(Fo^2^)+(0.1094P)^2^+4.8137P] where P=(Fo^2^+2Fc^2^)/3'.

Automatic conversion script
Id: cif_fix_values 3143 2015-03-26 13:38:13Z robertas 
;
_cod_original_formula_sum 'C84.80 H135.60 Co2 N14 O8'
_cod_database_code 4313098

loop_
_symmetry_equiv_pos_as_xyz
'x, y, z'
'-x, y+1/2, -z+1/2'
'-x, -y, -z'
'x, -y-1/2, z-1/2'

loop_
_atom_site_aniso_label
_atom_site_aniso_U_11
_atom_site_aniso_U_22
_atom_site_aniso_U_33
_atom_site_aniso_U_23
_atom_site_aniso_U_13
_atom_site_aniso_U_12
Co1 0.0111(2) 0.0117(2) 0.0171(2) -0.0029(2) 0.0034(2) 0.0001(2)
O1 0.0127(11) 0.0182(12) 0.0317(13) -0.0088(10) 0.0050(10) -0.0018(9)
O2 0.0147(11) 0.0167(12) 0.0382(15) -0.0113(10) 0.0032(10) -0.0021(9)
N1 0.0134(13) 0.0145(13) 0.0169(13) -0.0001(10) 0.0025(10) -0.0001(10)
N2 0.0106(12) 0.0121(13) 0.0165(13) -0.0022(10) 0.0030(10) -0.0004(10)
N3 0.0116(13) 0.0151(14) 0.0225(14) -0.0045(11) 0.0027(11) 0.0003(10)
N4 0.0121(13) 0.0123(13) 0.0161(13) -0.0033(10) 0.0030(10) 0.0007(10)
N5 0.031(2) 0.021(2) 0.026(2) 0.0021(13) 0.0027(13) -0.0040(12)
N6 0.037(2) 0.028(2) 0.023(2) -0.0020(13) 0.0072(14) -0.0013(14)
C1 0.016(2) 0.013(2) 0.017(2) -0.0019(12) 0.0027(12) -0.0007(12)
C2 0.015(2) 0.014(2) 0.023(2) -0.0035(13) 0.0031(13) -0.0019(12)
C3 0.022(2) 0.017(2) 0.019(2) -0.0022(13) 0.0013(13) -0.0016(13)
C4 0.021(2) 0.016(2) 0.026(2) -0.0058(13) 0.0029(14) 0.0021(13)
C5 0.016(2) 0.015(2) 0.024(2) -0.0055(13) 0.0026(13) 0.0018(12)
C6 0.018(2) 0.024(2) 0.036(2) -0.014(2) 0.000(2) -0.0019(14)
C7 0.039(3) 0.040(3) 0.078(4) -0.035(2) -0.005(2) -0.003(2)
C8 0.059(3) 0.053(3) 0.072(4) -0.022(3) 0.019(3) -0.034(3)
C9 0.068(4) 0.050(3) 0.088(4) -0.026(3) -0.042(3) 0.008(3)
C11 0.0132(15) 0.015(2) 0.017(2) -0.0016(12) 0.0014(12) 0.0015(12)
C13 0.012(2) 0.022(2) 0.025(2) -0.0036(13) 0.0043(13) 0.0006(12)
C14 0.016(2) 0.020(2) 0.041(2) -0.012(2) 0.003(2) 0.0043(13)
C15 0.018(2) 0.016(2) 0.042(2) -0.0128(15) 0.003(2) -0.0017(13)
C12 0.014(2) 0.015(2) 0.023(2) -0.0036(13) 0.0011(13) -0.0021(12)
C16 0.010(2) 0.022(2) 0.037(2) -0.0072(15) 0.0045(14) 0.0021(13)
C17 0.013(2) 0.036(2) 0.075(3) -0.023(2) 0.009(2) 0.000(2)
C18 0.016(2) 0.040(2) 0.035(2) 0.002(2) -0.001(2) 0.001(2)
C19 0.016(2) 0.046(2) 0.034(2) 0.004(2) 0.009(2) -0.002(2)
C25 0.016(2) 0.017(2) 0.021(2) -0.0062(13) 0.0052(13) -0.0001(12)
C24 0.014(2) 0.013(2) 0.026(2) -0.0055(13) 0.0043(13) -0.0011(12)
C22 0.015(2) 0.0115(15) 0.0141(15) -0.0003(11) 0.0035(12) -0.0002(11)
C21 0.0107(14) 0.0141(15) 0.0147(15) 0.0010(12) 0.0032(12) 0.0017(11)
C23 0.0117(15) 0.0135(15) 0.015(2) -0.0011(12) 0.0013(12) -0.0008(11)
C10 0.014(2) 0.015(2) 0.019(2) 0.0013(12) 0.0036(12) -0.0017(12)
C20 0.013(2) 0.016(2) 0.018(2) -0.0018(12) 0.0039(12) 0.0023(12)
N90 0.024(2) 0.0200(15) 0.0172(14) 0.0013(11) 0.0039(12) 0.0001(11)
C90 0.029(2) 0.021(2) 0.021(2) -0.0015(14) 0.0073(15) 0.0003(14)
C91 0.026(2) 0.041(2) 0.027(2) -0.001(2) 0.003(2) 0.005(2)
C92 0.029(2) 0.050(3) 0.035(2) -0.002(2) 0.012(2) -0.002(2)
C93 0.027(3) 0.128(6) 0.063(4) 0.004(4) 0.012(2) 0.003(3)
C94 0.027(2) 0.021(2) 0.019(2) -0.0021(14) 0.0040(14) -0.0017(14)
C95 0.032(2) 0.024(2) 0.022(2) 0.0006(14) 0.001(2) 0.0019(15)
C96 0.060(3) 0.022(2) 0.027(2) 0.003(2) 0.004(2) 0.002(2)
C97 0.066(3) 0.051(3) 0.040(3) -0.009(2) 0.005(2) -0.025(3)
C98 0.029(2) 0.021(2) 0.020(2) 0.0037(13) 0.0020(15) -0.0023(14)
C99 0.044(2) 0.024(2) 0.024(2) 0.0011(15) 0.001(2) -0.002(2)
C100 0.058(3) 0.022(2) 0.030(2) 0.004(2) 0.006(2) -0.003(2)
C101 0.074(4) 0.039(3) 0.050(3) 0.019(2) -0.001(3) 0.006(2)
C102 0.025(2) 0.024(2) 0.019(2) 0.0018(14) -0.0004(14) 0.0007(14)
C103 0.025(2) 0.025(2) 0.022(2) 0.0015(14) 0.0052(15) -0.0016(14)
C104 0.024(2) 0.028(2) 0.026(2) 0.0004(15) 0.0037(15) 0.0020(15)
C105 0.026(2) 0.048(3) 0.039(2) -0.001(2) 0.009(2) -0.002(2)
C31 0.043(3) 0.076(4) 0.050(3) 0.009(3) -0.008(2) 0.008(3)
O30 0.037(2) 0.076(2) 0.032(2) 0.007(2) -0.0007(13) -0.003(2)
O40 0.043(3) 0.018(2) 0.049(3) -0.015(2) -0.024(2) 0.000(2)

loop_
_atom_site_label
_atom_site_type_symbol
_atom_site_fract_x
_atom_site_fract_y
_atom_site_fract_z
_atom_site_U_iso_or_equiv
_atom_site_thermal_displace_type
_atom_site_occupancy
_atom_site_calc_flag
_atom_site_refinement_flags
_atom_site_disorder_group
Co1 Co 0.12004(3) 0.384888(15) 0.38492(3) 0.01319(13) Uani 1 d . .
O1 O -0.1677(2) 0.38643(8) 0.3791(2) 0.0207(5) Uani 1 d . .
O2 O 0.2931(2) 0.49417(8) 0.4997(2) 0.0231(5) Uani 1 d . .
N1 N 0.0484(2) 0.32916(10) 0.3133(2) 0.0149(5) Uani 1 d . .
N2 N -0.0053(2) 0.40683(9) 0.4061(2) 0.0129(5) Uani 1 d . .
N3 N 0.2595(2) 0.37510(10) 0.3818(2) 0.0164(6) Uani 1 d . .
N4 N 0.1598(2) 0.44475(9) 0.4523(2) 0.0134(5) Uani 1 d . .
N5 N 0.1477(2) 0.32851(11) 0.5944(2) 0.0259(7) Uani 1 d . .
N6 N 0.1162(2) 0.43469(12) 0.1686(2) 0.0291(7) Uani 1 d . .
C1 C -0.0474(2) 0.33407(11) 0.3169(2) 0.0151(6) Uani 1 d . .
C2 C -0.1139(2) 0.30181(12) 0.2668(3) 0.0176(7) Uani 1 d . .
H2 H -0.1805(2) 0.30614(12) 0.2736(3) 0.021 Uiso 1 calc R .
C3 C -0.0837(2) 0.26288(12) 0.2062(3) 0.0192(7) Uani 1 d . .
C4 C 0.0151(2) 0.25809(12) 0.2033(3) 0.0212(7) Uani 1 d . .
H4 H 0.0397(2) 0.23199(12) 0.1642(3) 0.025 Uiso 1 calc R .
C5 C 0.0783(2) 0.29129(12) 0.2572(3) 0.0185(7) Uani 1 d . .
H5 H 0.1455(2) 0.28692(12) 0.2542(3) 0.022 Uiso 1 calc R .
C6 C -0.1568(2) 0.22886(13) 0.1471(3) 0.0261(8) Uani 1 d . .
C7 C -0.1102(3) 0.1884(2) 0.0894(4) 0.0531(14) Uani 1 d . .
H7A H -0.0667(3) 0.1694(2) 0.1390(4) 0.080 Uiso 1 calc R .
H7B H -0.0736(3) 0.2030(2) 0.0357(4) 0.080 Uiso 1 calc R .
H7C H -0.1600(3) 0.1665(2) 0.0558(4) 0.080 Uiso 1 calc R .
C8 C -0.2128(4) 0.2021(2) 0.2306(4) 0.061(2) Uani 1 d . .
H8A H -0.1677(4) 0.1825(2) 0.2774(4) 0.091 Uiso 1 calc R .
H8B H -0.2616(4) 0.1802(2) 0.1949(4) 0.091 Uiso 1 calc R .
H8C H -0.2443(4) 0.2267(2) 0.2716(4) 0.091 Uiso 1 calc R .
C9 C -0.2240(4) 0.2590(2) 0.0745(5) 0.072(2) Uani 1 d . .
H9A H -0.2530(4) 0.2849(2) 0.1143(5) 0.108 Uiso 1 calc R .
H9B H -0.2746(4) 0.2376(2) 0.0408(5) 0.108 Uiso 1 calc R .
H9C H -0.1883(4) 0.2741(2) 0.0207(5) 0.108 Uiso 1 calc R .
C11 C 0.3108(2) 0.41485(11) 0.4219(2) 0.0151(6) Uani 1 d . .
C13 C 0.4625(2) 0.37734(12) 0.3909(3) 0.0197(7) Uani 1 d . .
C14 C 0.4091(2) 0.33684(13) 0.3534(3) 0.0257(8) Uani 1 d . .
H14 H 0.4410(2) 0.30875(13) 0.3291(3) 0.031 Uiso 1 calc R .
C15 C 0.3101(2) 0.33667(13) 0.3509(3) 0.0253(8) Uani 1 d . .
H15 H 0.2761(2) 0.30788(13) 0.3261(3) 0.030 Uiso 1 calc R .
C12 C 0.4098(2) 0.41688(12) 0.4268(3) 0.0175(7) Uani 1 d . .
H12 H 0.4426(2) 0.44541(12) 0.4548(3) 0.021 Uiso 1 calc R .
C16 C 0.5723(2) 0.38046(13) 0.3931(3) 0.0227(7) Uani 1 d . .
C17 C 0.6146(3) 0.3329(2) 0.3530(4) 0.0409(11) Uani 1 d . .
H17A H 0.5864(3) 0.3265(2) 0.2812(4) 0.061 Uiso 1 calc R .
H17B H 0.6001(3) 0.3053(2) 0.3983(4) 0.061 Uiso 1 calc R .
H17C H 0.6845(3) 0.3365(2) 0.3538(4) 0.061 Uiso 1 calc R .
C18 C 0.6164(3) 0.39047(15) 0.5054(3) 0.0307(9) Uani 1 d . .
H18A H 0.5893(3) 0.42099(15) 0.5312(3) 0.046 Uiso 1 calc R .
H18B H 0.6863(3) 0.39398(15) 0.5061(3) 0.046 Uiso 1 calc R .
H18C H 0.6019(3) 0.36283(15) 0.5506(3) 0.046 Uiso 1 calc R .
C19 C 0.5980(3) 0.4244(2) 0.3233(3) 0.0318(9) Uani 1 d . .
H19A H 0.5709(3) 0.4550(2) 0.3490(3) 0.048 Uiso 1 calc R .
H19B H 0.5712(3) 0.4185(2) 0.2507(3) 0.048 Uiso 1 calc R .
H19C H 0.6681(3) 0.4275(2) 0.3261(3) 0.048 Uiso 1 calc R .
C25 C 0.1156(2) 0.41679(12) 0.2498(3) 0.0177(7) Uani 1 d . .
C24 C 0.1329(2) 0.34985(12) 0.5163(3) 0.0176(7) Uani 1 d . .
C22 C -0.0085(2) 0.45320(11) 0.4542(2) 0.0135(6) Uani 1 d . .
C21 C 0.0829(2) 0.47467(11) 0.4794(2) 0.0130(6) Uani 1 d . .
C23 C 0.0926(2) 0.52149(11) 0.5255(2) 0.0135(6) Uani 1 d . .
H23 H 0.1542(2) 0.53580(11) 0.5427(2) 0.016 Uiso 1 calc R .
C10 C -0.0806(2) 0.37887(11) 0.3724(2) 0.0159(6) Uani 1 d . .
C20 C 0.2535(2) 0.45614(12) 0.4626(2) 0.0158(6) Uani 1 d . .
N90 N 0.1082(2) 0.44025(10) 0.8236(2) 0.0203(6) Uani 1 d . .
C90 C 0.1898(3) 0.43297(13) 0.7530(3) 0.0235(7) Uani 1 d . .
H90A H 0.1807(3) 0.40063(13) 0.7173(3) 0.028 Uiso 1 calc R .
H90B H 0.1841(3) 0.45886(13) 0.6981(3) 0.028 Uiso 1 calc R .
C91 C 0.2903(3) 0.4347(2) 0.8080(3) 0.0314(9) Uani 1 d . .
H91A H 0.2981(3) 0.4086(2) 0.8623(3) 0.038 Uiso 1 calc R .
H91B H 0.3015(3) 0.4671(2) 0.8431(3) 0.038 Uiso 1 calc R .
C92 C 0.3632(3) 0.4270(2) 0.7285(3) 0.0375(10) Uani 1 d . .
H92A H 0.3516(3) 0.3945(2) 0.6943(3) 0.045 Uiso 1 calc R .
H92B H 0.3535(3) 0.4528(2) 0.6736(3) 0.045 Uiso 1 calc R .
C93 C 0.4662(3) 0.4292(3) 0.7781(5) 0.072(2) Uani 1 d . .
H93A H 0.5101(3) 0.4241(3) 0.7240(5) 0.108 Uiso 1 calc R .
H93B H 0.4766(3) 0.4034(3) 0.8315(5) 0.108 Uiso 1 calc R .
H93C H 0.4785(3) 0.4616(3) 0.8108(5) 0.108 Uiso 1 calc R .
C94 C 0.1210(3) 0.48831(13) 0.8850(3) 0.0226(7) Uani 1 d . .
H94A H 0.0659(3) 0.49207(13) 0.9273(3) 0.027 Uiso 1 calc R .
H94B H 0.1799(3) 0.48550(13) 0.9344(3) 0.027 Uiso 1 calc R .
C95 C 0.1286(3) 0.53498(13) 0.8205(3) 0.0261(8) Uani 1 d . .
H95A H 0.0675(3) 0.54061(13) 0.7759(3) 0.031 Uiso 1 calc R .
H95B H 0.1808(3) 0.53129(13) 0.7742(3) 0.031 Uiso 1 calc R .
C96 C 0.1500(3) 0.57914(15) 0.8941(3) 0.0366(10) Uani 1 d . .
H96A H 0.1324(3) 0.60989(15) 0.8549(3) 0.044 Uiso 1 calc R .
H96B H 0.1086(3) 0.57678(15) 0.9522(3) 0.044 Uiso 1 calc R .
C97 C 0.2533(4) 0.5828(2) 0.9398(4) 0.0523(13) Uani 1 d . .
H97A H 0.2612(4) 0.6118(2) 0.9858(4) 0.079 Uiso 1 calc R .
H97B H 0.2949(4) 0.5861(2) 0.8830(4) 0.079 Uiso 1 calc R .
H97C H 0.2710(4) 0.5530(2) 0.9805(4) 0.079 Uiso 1 calc R .
C98 C 0.1088(3) 0.39971(13) 0.9055(3) 0.0232(8) Uani 1 d . .
H98A H 0.0591(3) 0.40759(13) 0.9529(3) 0.028 Uiso 1 calc R .
H98B H 0.1720(3) 0.40028(13) 0.9481(3) 0.028 Uiso 1 calc R .
C99 C 0.0908(3) 0.34733(14) 0.8640(3) 0.0306(9) Uani 1 d . .
H99A H 0.1395(3) 0.33864(14) 0.8160(3) 0.037 Uiso 1 calc R .
H99B H 0.0264(3) 0.34542(14) 0.8241(3) 0.037 Uiso 1 calc R .
C100 C 0.0965(3) 0.31077(15) 0.9559(3) 0.0368(10) Uani 1 d . .
H10A H 0.0542(3) 0.32251(15) 1.0082(3) 0.044 Uiso 1 calc R .
H10B H 0.0721(3) 0.27824(15) 0.9298(3) 0.044 Uiso 1 calc R .
C101 C 0.1976(4) 0.3043(2) 1.0094(4) 0.0544(13) Uani 1 d . .
H10C H 0.1967(4) 0.2807(2) 1.0671(4) 0.082 Uiso 1 calc R .
H10D H 0.2218(4) 0.3362(2) 1.0370(4) 0.082 Uiso 1 calc R .
H10E H 0.2398(4) 0.2919(2) 0.9585(4) 0.082 Uiso 1 calc R .
C102 C 0.0152(2) 0.43990(13) 0.7511(3) 0.0227(7) Uani 1 d . .
H10C H 0.0151(2) 0.41021(13) 0.7060(3) 0.027 Uiso 1 calc R .
H10D H 0.0149(2) 0.46917(13) 0.7047(3) 0.027 Uiso 1 calc R .
C103 C -0.0779(2) 0.44015(14) 0.8044(3) 0.0240(8) Uani 1 d . .
H10E H -0.0772(2) 0.46815(14) 0.8542(3) 0.029 Uiso 1 calc R .
H10F H -0.0832(2) 0.40912(14) 0.8444(3) 0.029 Uiso 1 calc R .
C104 C -0.1642(3) 0.44501(14) 0.7214(3) 0.0258(8) Uani 1 d . .
H10G H -0.1608(3) 0.47734(14) 0.6858(3) 0.031 Uiso 1 calc R .
H10H H -0.1604(3) 0.41883(14) 0.6680(3) 0.031 Uiso 1 calc R .
C105 C -0.2602(3) 0.4410(2) 0.7670(3) 0.0376(10) Uani 1 d . .
H10I H -0.3126(3) 0.4444(2) 0.7106(3) 0.056 Uiso 1 calc R .
H10J H -0.2652(3) 0.4673(2) 0.8187(3) 0.056 Uiso 1 calc R .
H10K H -0.2647(3) 0.4088(2) 0.8010(3) 0.056 Uiso 1 calc R .
C31 C 0.3739(3) 0.4361(2) 0.1297(4) 0.0571(14) Uani 1 d . .
H31A H 0.4292(4) 0.4415(14) 0.0896(11) 0.086 Uiso 1 calc R .
H31B H 0.3713(12) 0.4012(4) 0.1496(25) 0.086 Uiso 1 calc R .
H31C H 0.3806(14) 0.4566(10) 0.1930(15) 0.086 Uiso 1 calc R .
O30 O 0.2884(2) 0.44898(14) 0.0674(2) 0.0483(8) Uani 1 d . .
H30 H 0.2423(8) 0.4492(22) 0.1048(10) 0.072 Uiso 1 calc R .
O40 O 0.2813(3) 0.2233(2) 0.2392(4) 0.0390(12) Uani 0.60 d P 1
O40X O 0.3764(9) 0.2195(5) 0.1710(10) 0.030(2) Uiso 0.20 d PD 2
C41X C 0.4335(16) 0.2571(8) 0.1320(18) 0.043(4) Uiso 0.20 d PD 2
O40Y O 0.4748(9) 0.2156(5) 0.2703(10) 0.030(2) Uiso 0.20 d PD 3
C41Y C 0.5335(15) 0.1940(8) 0.3556(16) 0.043(4) Uiso 0.20 d PD 3

loop_
_atom_type_symbol
_atom_type_description
_atom_type_scat_dispersion_real
_atom_type_scat_dispersion_imag
_atom_type_scat_source
C C 0.0033 0.0016 'International Tables Vol C Tables 4.2.6.8 and 6.1.1.4'
H H 0.0000 0.0000 'International Tables Vol C Tables 4.2.6.8 and 6.1.1.4'
N N 0.0061 0.0033 'International Tables Vol C Tables 4.2.6.8 and 6.1.1.4'
O O 0.0106 0.0060 'International Tables Vol C Tables 4.2.6.8 and 6.1.1.4'
Co Co 0.3494 0.9721 'International Tables Vol C Tables 4.2.6.8 and 6.1.1.4'

loop_
_geom_angle_atom_site_label_1
_geom_angle_atom_site_label_2
_geom_angle_atom_site_label_3
_geom_angle
_geom_angle_site_symmetry_1
_geom_angle_site_symmetry_3
_geom_angle_publ_flag
N4 Co1 N2 84.21(11) . . ?
N4 Co1 C24 91.45(12) . . ?
N2 Co1 C24 92.02(12) . . ?
N4 Co1 C25 90.46(12) . . ?
N2 Co1 C25 92.38(12) . . ?
C24 Co1 C25 175.36(13) . . ?
N4 Co1 N3 83.06(11) . . ?
N2 Co1 N3 167.19(11) . . ?
C24 Co1 N3 86.91(12) . . ?
C25 Co1 N3 89.12(13) . . ?
N4 Co1 N1 166.70(11) . . ?
N2 Co1 N1 82.76(11) . . ?
C24 Co1 N1 91.64(12) . . ?
C25 Co1 N1 87.45(12) . . ?
N3 Co1 N1 110.02(11) . . ?
C5 N1 C1 117.2(3) . . ?
C5 N1 Co1 131.2(2) . . ?
C1 N1 Co1 111.4(2) . . ?
C10 N2 C22 126.4(3) . . ?
C10 N2 Co1 119.1(2) . . ?
C22 N2 Co1 114.5(2) . . ?
C15 N3 C11 116.8(3) . . ?
C15 N3 Co1 131.5(2) . . ?
C11 N3 Co1 111.7(2) . . ?
C20 N4 C21 127.1(3) . . ?
C20 N4 Co1 118.7(2) . . ?
C21 N4 Co1 114.0(2) . . ?
N1 C1 C2 122.9(3) . . ?
N1 C1 C10 116.7(3) . . ?
C2 C1 C10 120.3(3) . . ?
C1 C2 C3 120.4(3) . . ?
C4 C3 C2 116.2(3) . . ?
C4 C3 C6 123.3(3) . . ?
C2 C3 C6 120.6(3) . . ?
C3 C4 C5 120.5(3) . . ?
N1 C5 C4 122.8(3) . . ?
C9 C6 C7 111.5(4) . . ?
C9 C6 C3 109.2(3) . . ?
C7 C6 C3 112.6(3) . . ?
C9 C6 C8 110.6(4) . . ?
C7 C6 C8 105.6(4) . . ?
C3 C6 C8 107.3(3) . . ?
N3 C11 C12 122.4(3) . . ?
N3 C11 C20 116.1(3) . . ?
C12 C11 C20 121.5(3) . . ?
C14 C13 C12 115.8(3) . . ?
C14 C13 C16 123.6(3) . . ?
C12 C13 C16 120.6(3) . . ?
C15 C14 C13 121.0(3) . . ?
N3 C15 C14 123.2(3) . . ?
C11 C12 C13 120.8(3) . . ?
C17 C16 C18 109.4(3) . . ?
C17 C16 C13 111.6(3) . . ?
C18 C16 C13 109.6(3) . . ?
C17 C16 C19 109.4(3) . . ?
C18 C16 C19 108.1(3) . . ?
C13 C16 C19 108.7(3) . . ?
N6 C25 Co1 177.2(3) . . ?
N5 C24 Co1 175.0(3) . . ?
N2 C22 C23 125.6(3) . 3_566 ?
N2 C22 C21 113.7(3) . . ?
C23 C22 C21 120.7(3) 3_566 . ?
C23 C21 C22 121.1(3) . . ?
C23 C21 N4 125.3(3) . . ?
C22 C21 N4 113.6(3) . . ?
C21 C23 C22 118.2(3) . 3_566 ?
O1 C10 N2 129.0(3) . . ?
O1 C10 C1 121.0(3) . . ?
N2 C10 C1 110.0(3) . . ?
O2 C20 N4 128.5(3) . . ?
O2 C20 C11 121.3(3) . . ?
N4 C20 C11 110.2(3) . . ?
C98 N90 C102 111.3(3) . . ?
C98 N90 C94 105.6(2) . . ?
C102 N90 C94 111.8(3) . . ?
C98 N90 C90 111.2(3) . . ?
C102 N90 C90 106.2(2) . . ?
C94 N90 C90 110.9(3) . . ?
C91 C90 N90 115.6(3) . . ?
C90 C91 C92 109.6(3) . . ?
C93 C92 C91 112.6(4) . . ?
C95 C94 N90 116.2(3) . . ?
C94 C95 C96 109.5(3) . . ?
C97 C96 C95 114.3(4) . . ?
N90 C98 C99 116.2(3) . . ?
C98 C99 C100 109.7(3) . . ?
C101 C100 C99 113.3(4) . . ?
N90 C102 C103 116.1(3) . . ?
C102 C103 C104 109.6(3) . . ?
C105 C104 C103 113.0(3) . . ?

loop_
_geom_bond_atom_site_label_1
_geom_bond_atom_site_label_2
_geom_bond_distance
_geom_bond_site_symmetry_2
_geom_bond_publ_flag
Co1 N4 1.892(3) . ?
Co1 N2 1.894(2) . ?
Co1 C24 1.925(3) . ?
Co1 C25 1.930(3) . ?
Co1 N3 1.970(3) . ?
Co1 N1 1.984(3) . ?
O1 C10 1.246(4) . ?
O2 C20 1.240(4) . ?
N1 C5 1.342(4) . ?
N1 C1 1.351(4) . ?
N2 C10 1.332(4) . ?
N2 C22 1.400(4) . ?
N3 C15 1.339(4) . ?
N3 C11 1.364(4) . ?
N4 C20 1.339(4) . ?
N4 C21 1.416(4) . ?
N5 C24 1.156(4) . ?
N6 C25 1.148(4) . ?
C1 C2 1.385(4) . ?
C1 C10 1.502(4) . ?
C2 C3 1.398(4) . ?
C3 C4 1.391(5) . ?
C3 C6 1.519(5) . ?
C4 C5 1.394(5) . ?
C6 C9 1.495(6) . ?
C6 C7 1.505(5) . ?
C6 C8 1.566(6) . ?
C11 C12 1.378(4) . ?
C11 C20 1.498(4) . ?
C13 C14 1.385(5) . ?
C13 C12 1.403(4) . ?
C13 C16 1.533(4) . ?
C14 C15 1.380(5) . ?
C16 C17 1.526(5) . ?
C16 C18 1.531(5) . ?
C16 C19 1.552(5) . ?
C22 C23 1.406(4) 3_566 ?
C22 C21 1.410(4) . ?
C21 C23 1.399(4) . ?
C23 C22 1.406(4) 3_566 ?
N90 C98 1.518(4) . ?
N90 C102 1.519(4) . ?
N90 C94 1.521(4) . ?
N90 C90 1.538(4) . ?
C90 C91 1.507(5) . ?
C91 C92 1.525(5) . ?
C92 C93 1.514(6) . ?
C94 C95 1.518(5) . ?
C95 C96 1.533(5) . ?
C96 C97 1.505(7) . ?
C98 C99 1.526(5) . ?
C99 C100 1.534(5) . ?
C100 C101 1.516(7) . ?
C102 C103 1.528(5) . ?
C103 C104 1.531(5) . ?
C104 C105 1.519(5) . ?
C31 O30 1.412(5) . ?
O40X C41X 1.41(2) . ?
O40Y C41Y 1.42(2) . ?
